data_2201805
loop_
_publ_author_name
'Barnes, John C.  '
'Weakley, Timothy J.R.'

_publ_section_title
;
 (18-Crown-6-\k^6^<i>O</i>)potassium 2,4-dinitrophenolate
 2,4-dinitrophenol
;
_journal_issue 4
_journal_name_full 'Acta Crystallographica Section E'
_journal_page_first m160
_journal_page_last m161
_journal_paper_doi 10.1107/S1600536803005105
_journal_volume 59
_journal_year 2003
_chemical_formula_iupac 'C12 H24 K1 O6 1+, C6 H3 N2 O5 1-, C6 H4 N2 O5'
_chemical_formula_moiety '[K (C12 H24 O6)] (C6 H3 N2 O5), C6 H4 N2 O5'
_chemical_formula_sum 'C24 H31 K N4 O16'
_chemical_formula_weight 670.63
_chemical_name_common
;
18-crown-6-potassium hydrogen bis(2,4-dinitrophenolate)
;
_chemical_name_systematic
;
1,4,7,10,13,16-Hexaoxacyclooctadecane-potassium hydrogen
bis(2,4-dinitrophenolate)
;
_space_group_IT_number 2
_symmetry_cell_setting triclinic
_symmetry_space_group_name_Hall '-P 1'
_symmetry_space_group_name_H-M 'P -1'
_atom_sites_solution_hydrogens difmap
_atom_sites_solution_primary direct
_atom_sites_solution_secondary difmap
_audit_creation_method SHELXL-97
_cell_angle_alpha 83.6340(14)
_cell_angle_beta 69.4840(11)
_cell_angle_gamma 85.0830(11)
_cell_formula_units_Z 1
_cell_length_a 7.4869(7)
_cell_length_b 10.3156(18)
_cell_length_c 10.6773(18)
_cell_measurement_reflns_used 25
_cell_measurement_temperature 298(2)
_cell_measurement_theta_max 12.0
_cell_measurement_theta_min 10.0
_cell_volume 766.6(2)
_computing_cell_refinement 'CAD-4/PC '
_computing_data_collection 'CAD-4/PC (Enraf-Nonius, 1993)'
_computing_data_reduction 'XCAD4 (Harms & Wocadlo, 1996)'
_computing_molecular_graphics 'PLATON (Spek, 1999) '
_computing_publication_material 'SHELXL97 '
_computing_structure_refinement 'SHELXL97 (Sheldrick, 1997)'
_computing_structure_solution 'SHELXS97 (Sheldrick, 1990)'
_diffrn_ambient_temperature 298(2)
_diffrn_measured_fraction_theta_full 1.000
_diffrn_measured_fraction_theta_max 1.000
_diffrn_measurement_device 'Enraf-Nonius CAD-4'
_diffrn_measurement_method \w-2\q
_diffrn_radiation_monochromator graphite
_diffrn_radiation_source 'fine-focus sealed tube'
_diffrn_radiation_type MoK\a
_diffrn_radiation_wavelength 0.71073
_diffrn_reflns_av_R_equivalents 0.0234
_diffrn_reflns_av_sigmaI/netI 0.0489
_diffrn_reflns_limit_h_max 9
_diffrn_reflns_limit_h_min 0
_diffrn_reflns_limit_k_max 12
_diffrn_reflns_limit_k_min -12
_diffrn_reflns_limit_l_max 12
_diffrn_reflns_limit_l_min -12
_diffrn_reflns_number 3065
_diffrn_reflns_theta_full 25.47
_diffrn_reflns_theta_max 25.47
_diffrn_reflns_theta_min 1.99
_diffrn_standards_decay_% 0
_diffrn_standards_interval_count 300
_diffrn_standards_number 3
_exptl_absorpt_coefficient_mu 0.254
_exptl_absorpt_correction_type none
_exptl_crystal_colour yellow
_exptl_crystal_density_diffrn 1.453
_exptl_crystal_density_method 'not measured'
_exptl_crystal_description lath
_exptl_crystal_F_000 350
_exptl_crystal_size_max 0.36
_exptl_crystal_size_mid 0.18
_exptl_crystal_size_min 0.09
_refine_diff_density_max 0.152
_refine_diff_density_min -0.152
_refine_ls_extinction_method none
_refine_ls_goodness_of_fit_ref 1.013
_refine_ls_hydrogen_treatment mixed
_refine_ls_matrix_type full
_refine_ls_number_parameters 206
_refine_ls_number_reflns 2827
_refine_ls_number_restraints 0
_refine_ls_restrained_S_all 1.013
_refine_ls_R_factor_all 0.0944
_refine_ls_R_factor_gt 0.0401
_refine_ls_shift/su_max 0.003
_refine_ls_shift/su_mean 0.000
_refine_ls_structure_factor_coef Fsqd
_refine_ls_weighting_details 'calc w = 1/[\s^2^(Fo^2^)+(0.0443P)^2^+0.0572P] where P = (Fo^2^+2Fc^2^)/3'
_refine_ls_weighting_scheme calc
_refine_ls_wR_factor_gt 0.0916
_refine_ls_wR_factor_ref 0.1071
_reflns_number_gt 1752
_reflns_number_total 2827
_reflns_threshold_expression I>2\s(I)
_cod_data_source_file bt6245.cif
_cod_data_source_block I
_cod_database_code 2201805
_cod_database_fobs_code 2201805

loop_
_symmetry_equiv_pos_as_xyz
'x, y, z'
'-x, -y, -z'

loop_
_atom_site_label
_atom_site_fract_x
_atom_site_fract_y
_atom_site_fract_z
_atom_site_U_iso_or_equiv
_atom_site_adp_type
_atom_site_calc_flag
_atom_site_refinement_flags
_atom_site_occupancy
_atom_site_disorder_assembly
_atom_site_disorder_group
_atom_site_type_symbol
K1 0.0000 0.5000 0.5000 0.0562(2) Uani d S 1 . . K
C1 -0.0547(4) 0.3112(2) 0.9670(3) 0.0597(7) Uani d . 1 . . C
C2 -0.0467(3) 0.2116(2) 0.8836(2) 0.0503(6) Uani d . 1 . . C
C3 -0.1507(3) 0.1015(2) 0.9306(3) 0.0517(6) Uani d . 1 . . C
H3 -0.1406 0.0367 0.8741 0.067 Uiso calc R 1 . . H
C4 -0.2683(3) 0.0892(2) 1.0610(3) 0.0540(6) Uani d . 1 . . C
C5 -0.2803(4) 0.1824(3) 1.1480(3) 0.0675(7) Uani d . 1 . . C
H5 -0.3605 0.1723 1.2371 0.088 Uiso calc R 1 . . H
C6 -0.1731(4) 0.2892(3) 1.1013(3) 0.0690(7) Uani d . 1 . . C
H6 -0.1787 0.3499 1.1609 0.090 Uiso calc R 1 . . H
O7 0.0448(3) 0.41405(17) 0.9223(2) 0.0844(6) Uani d . 1 . . O
N8 0.0717(3) 0.2207(2) 0.7419(2) 0.0671(6) Uani d . 1 . . N
O9 0.1044(3) 0.3287(2) 0.6824(2) 0.0935(7) Uani d . 1 . . O
O10 0.1349(4) 0.1199(2) 0.6893(2) 0.1029(8) Uani d . 1 . . O
N11 -0.3853(3) -0.0243(2) 1.1095(3) 0.0684(6) Uani d . 1 . . N
O12 -0.3536(3) -0.11430(18) 1.0382(2) 0.0849(6) Uani d . 1 . . O
O13 -0.5147(3) -0.0216(2) 1.2186(2) 0.0989(7) Uani d . 1 . . O
C21 0.2587(4) 0.3377(3) 0.2027(3) 0.0822(9) Uani d . 1 . . C
H21A 0.3694 0.3011 0.1349 0.107 Uiso calc R 1 . . H
H21B 0.1806 0.3893 0.1579 0.107 Uiso calc R 1 . . H
O22 0.3180(3) 0.41814(18) 0.27939(17) 0.0686(5) Uani d . 1 . . O
C23 0.4175(4) 0.5273(3) 0.2004(3) 0.0759(8) Uani d . 1 . . C
H23A 0.3365 0.5798 0.1585 0.099 Uiso calc R 1 . . H
H23B 0.5310 0.4974 0.1301 0.099 Uiso calc R 1 . . H
C24 0.4716(4) 0.6068(3) 0.2872(3) 0.0774(8) Uani d . 1 . . C
H24A 0.5413 0.5524 0.3365 0.101 Uiso calc R 1 . . H
H24B 0.5530 0.6753 0.2329 0.101 Uiso calc R 1 . . H
O25 0.3015(2) 0.66265(18) 0.37812(17) 0.0712(5) Uani d . 1 . . O
C26 0.3376(5) 0.7438(3) 0.4642(3) 0.0815(9) Uani d . 1 . . C
H26A 0.4291 0.8075 0.4120 0.106 Uiso calc R 1 . . H
H26B 0.3899 0.6918 0.5258 0.106 Uiso calc R 1 . . H
C27 0.1547(5) 0.8107(3) 0.5396(3) 0.0826(9) Uani d . 1 . . C
H27A 0.1767 0.8743 0.5923 0.107 Uiso calc R 1 . . H
H27B 0.0966 0.8560 0.4778 0.107 Uiso calc R 1 . . H
O28 0.0312(3) 0.71463(16) 0.62582(18) 0.0690(5) Uani d . 1 . . O
C29 -0.1467(5) 0.7694(3) 0.7058(3) 0.0873(10) Uani d . 1 . . C
H29A -0.2156 0.8112 0.6491 0.114 Uiso calc R 1 . . H
H29B -0.1269 0.8347 0.7577 0.114 Uiso calc R 1 . . H
H30 0.0000 0.5000 1.0000 0.18(2) Uiso d SR 1 . . H

loop_
_atom_site_aniso_label
_atom_site_aniso_U_11
_atom_site_aniso_U_22
_atom_site_aniso_U_33
_atom_site_aniso_U_12
_atom_site_aniso_U_13
_atom_site_aniso_U_23
K1 0.0628(5) 0.0444(4) 0.0528(4) -0.0122(4) -0.0073(4) -0.0028(3)
C1 0.0575(15) 0.0405(13) 0.093(2) -0.0011(11) -0.0394(15) -0.0110(13)
C2 0.0523(14) 0.0384(12) 0.0656(15) -0.0051(10) -0.0277(12) -0.0003(11)
C3 0.0577(15) 0.0362(12) 0.0685(16) -0.0031(10) -0.0299(13) -0.0066(11)
C4 0.0571(15) 0.0425(13) 0.0686(16) -0.0053(11) -0.0305(13) 0.0014(12)
C5 0.0657(17) 0.0761(19) 0.0667(17) 0.0007(14) -0.0292(14) -0.0125(14)
C6 0.0675(18) 0.0642(17) 0.088(2) -0.0009(14) -0.0358(16) -0.0308(15)
O7 0.0806(13) 0.0455(10) 0.1333(18) -0.0177(9) -0.0395(13) -0.0141(11)
N8 0.0657(15) 0.0659(15) 0.0763(16) -0.0173(12) -0.0336(13) 0.0078(13)
O9 0.1037(17) 0.0869(15) 0.0964(15) -0.0375(13) -0.0473(13) 0.0334(12)
O10 0.1202(19) 0.0879(16) 0.0808(14) -0.0025(14) -0.0072(13) -0.0186(13)
N11 0.0666(15) 0.0587(14) 0.0811(16) -0.0115(12) -0.0302(14) 0.0110(13)
O12 0.0932(15) 0.0481(11) 0.1159(17) -0.0195(10) -0.0368(13) -0.0019(11)
O13 0.0924(16) 0.0945(16) 0.0898(16) -0.0239(13) -0.0092(14) 0.0156(13)
C21 0.0703(19) 0.108(2) 0.0703(18) 0.0182(18) -0.0213(16) -0.0413(18)
O22 0.0660(12) 0.0781(12) 0.0558(10) 0.0018(10) -0.0134(9) -0.0106(9)
C23 0.0601(17) 0.092(2) 0.0557(15) 0.0110(15) -0.0023(14) 0.0061(15)
C24 0.0553(17) 0.082(2) 0.0797(19) -0.0165(15) -0.0084(15) 0.0159(16)
O25 0.0622(12) 0.0755(12) 0.0706(12) -0.0241(10) -0.0122(10) -0.0044(10)
C26 0.091(2) 0.076(2) 0.0826(19) -0.0414(18) -0.0337(18) 0.0118(16)
C27 0.124(3) 0.0489(15) 0.088(2) -0.0210(17) -0.051(2) -0.0020(15)
O28 0.0823(13) 0.0509(10) 0.0725(11) -0.0040(9) -0.0221(10) -0.0150(9)
C29 0.093(2) 0.074(2) 0.103(2) 0.0140(18) -0.036(2) -0.0441(19)

loop_
_atom_type_symbol
_atom_type_description
_atom_type_scat_dispersion_real
_atom_type_scat_dispersion_imag
_atom_type_scat_source
C C 0.0033 0.0016 'International Tables Vol C Tables 4.2.6.8 and 6.1.1.4'
H H 0.0000 0.0000 'International Tables Vol C Tables 4.2.6.8 and 6.1.1.4'
K K 0.2009 0.2494 'International Tables Vol C Tables 4.2.6.8 and 6.1.1.4'
N N 0.0061 0.0033 'International Tables Vol C Tables 4.2.6.8 and 6.1.1.4'
O O 0.0106 0.0060 'International Tables Vol C Tables 4.2.6.8 and 6.1.1.4'

loop_
_geom_angle_atom_site_label_1
_geom_angle_atom_site_label_2
_geom_angle_atom_site_label_3
_geom_angle_site_symmetry_1
_geom_angle_site_symmetry_3
_geom_angle
_geom_angle_publ_flag
O9 K1 O9 2_566 . 180.0 ?
O9 K1 O25 2_566 2_566 106.43(6) ?
O9 K1 O25 . 2_566 73.57(6) ?
O9 K1 O25 2_566 . 73.57(6) ?
O9 K1 O25 . . 106.43(6) yes
O25 K1 O25 2_566 . 180.00(6) ?
O9 K1 O28 2_566 2_566 91.94(6) ?
O9 K1 O28 . 2_566 88.06(6) ?
O25 K1 O28 2_566 2_566 60.15(5) ?
O25 K1 O28 . 2_566 119.85(5) ?
O9 K1 O28 2_566 . 88.06(6) ?
O9 K1 O28 . . 91.94(6) yes
O25 K1 O28 2_566 . 119.85(5) ?
O25 K1 O28 . . 60.15(5) yes
O28 K1 O28 2_566 . 180.00(7) ?
O9 K1 O22 2_566 . 87.13(6) ?
O9 K1 O22 . . 92.87(6) yes
O25 K1 O22 2_566 . 119.88(5) ?
O25 K1 O22 . . 60.12(6) yes
O28 K1 O22 2_566 . 61.13(5) ?
O28 K1 O22 . . 118.87(5) yes
O9 K1 O22 2_566 2_566 92.87(6) ?
O9 K1 O22 . 2_566 87.13(6) ?
O25 K1 O22 2_566 2_566 60.12(5) ?
O25 K1 O22 . 2_566 119.88(6) ?
O28 K1 O22 2_566 2_566 118.87(5) ?
O28 K1 O22 . 2_566 61.13(5) ?
O22 K1 O22 . 2_566 180.0 ?
O7 C1 C6 . . 122.6(2) ?
O7 C1 C2 . . 122.0(3) ?
C6 C1 C2 . . 115.4(2) ?
C3 C2 C1 . . 122.4(2) ?
C3 C2 N8 . . 116.1(2) ?
C1 C2 N8 . . 121.5(2) ?
C4 C3 C2 . . 118.9(2) ?
C4 C3 H3 . . 120.6 ?
C2 C3 H3 . . 120.6 ?
C3 C4 C5 . . 121.4(2) ?
C3 C4 N11 . . 119.0(2) ?
C5 C4 N11 . . 119.5(2) ?
C6 C5 C4 . . 119.1(3) ?
C6 C5 H5 . . 120.4 ?
C4 C5 H5 . . 120.4 ?
C5 C6 C1 . . 122.7(2) ?
C5 C6 H6 . . 118.7 ?
C1 C6 H6 . . 118.7 ?
C1 O7 H30 . . 113.9 ?
O10 N8 O9 . . 123.2(3) ?
O10 N8 C2 . . 118.3(2) ?
O9 N8 C2 . . 118.5(2) ?
N8 O9 K1 . . 141.28(17) ?
O12 N11 O13 . . 123.7(2) ?
O12 N11 C4 . . 118.6(2) ?
O13 N11 C4 . . 117.6(2) ?
O22 C21 C29 . 2_566 109.0(2) ?
O22 C21 H21A . . 109.9 ?
C29 C21 H21A 2_566 . 109.9 ?
O22 C21 H21B . . 109.9 ?
C29 C21 H21B 2_566 . 109.9 ?
H21A C21 H21B . . 108.3 ?
C21 O22 C23 . . 112.6(2) ?
C21 O22 K1 . . 110.40(15) ?
C23 O22 K1 . . 110.99(14) ?
O22 C23 C24 . . 109.3(2) ?
O22 C23 H23A . . 109.8 ?
C24 C23 H23A . . 109.8 ?
O22 C23 H23B . . 109.8 ?
C24 C23 H23B . . 109.8 ?
H23A C23 H23B . . 108.3 ?
O25 C24 C23 . . 108.2(2) ?
O25 C24 H24A . . 110.1 ?
C23 C24 H24A . . 110.1 ?
O25 C24 H24B . . 110.1 ?
C23 C24 H24B . . 110.1 ?
H24A C24 H24B . . 108.4 ?
C26 O25 C24 . . 112.9(2) ?
C26 O25 K1 . . 115.20(15) ?
C24 O25 K1 . . 117.03(15) ?
O25 C26 C27 . . 108.0(2) ?
O25 C26 H26A . . 110.1 ?
C27 C26 H26A . . 110.1 ?
O25 C26 H26B . . 110.1 ?
C27 C26 H26B . . 110.1 ?
H26A C26 H26B . . 108.4 ?
O28 C27 C26 . . 108.3(2) ?
O28 C27 H27A . . 110.0 ?
C26 C27 H27A . . 110.0 ?
O28 C27 H27B . . 110.0 ?
C26 C27 H27B . . 110.0 ?
H27A C27 H27B . . 108.4 ?
C29 O28 C27 . . 112.8(2) ?
C29 O28 K1 . . 113.70(16) ?
C27 O28 K1 . . 114.52(15) ?
O28 C29 C21 . 2_566 108.3(2) ?
O28 C29 H29A . . 110.0 ?
C21 C29 H29A 2_566 . 110.0 ?
O28 C29 H29B . . 110.0 ?
C21 C29 H29B 2_566 . 110.0 ?
H29A C29 H29B . . 108.4 ?

loop_
_geom_bond_atom_site_label_1
_geom_bond_atom_site_label_2
_geom_bond_site_symmetry_2
_geom_bond_distance
_geom_bond_publ_flag
K1 O9 2_566 2.756(2) yes
K1 O9 . 2.756(2) yes
K1 O25 2_566 2.7768(16) yes
K1 O25 . 2.7768(16) yes
K1 O28 2_566 2.7801(16) yes
K1 O28 . 2.7801(16) yes
K1 O22 . 2.8452(17) yes
K1 O22 2_566 2.8452(17) yes
C1 O7 . 1.297(3) yes
C1 C6 . 1.402(4) ?
C1 C2 . 1.417(3) ?
C2 C3 . 1.378(3) ?
C2 N8 . 1.458(3) ?
C3 C4 . 1.361(3) ?
C3 H3 . 0.9300 ?
C4 C5 . 1.386(3) ?
C4 N11 . 1.459(3) ?
C5 C6 . 1.362(4) ?
C5 H5 . 0.9300 ?
C6 H6 . 0.9300 ?
O7 H30 . 1.2266 yes
N8 O10 . 1.216(3) ?
N8 O9 . 1.219(3) ?
N11 O12 . 1.221(3) ?
N11 O13 . 1.228(3) ?
C21 O22 . 1.423(3) ?
C21 C29 2_566 1.491(4) ?
C21 H21A . 0.9700 ?
C21 H21B . 0.9700 ?
O22 C23 . 1.424(3) ?
C23 C24 . 1.478(4) ?
C23 H23A . 0.9700 ?
C23 H23B . 0.9700 ?
C24 O25 . 1.424(3) ?
C24 H24A . 0.9700 ?
C24 H24B . 0.9700 ?
O25 C26 . 1.415(3) ?
C26 C27 . 1.479(4) ?
C26 H26A . 0.9700 ?
C26 H26B . 0.9700 ?
C27 O28 . 1.429(3) ?
C27 H27A . 0.9700 ?
C27 H27B . 0.9700 ?
O28 C29 . 1.415(3) ?
C29 C21 2_566 1.491(4) ?
C29 H29A . 0.9700 ?
C29 H29B . 0.9700 ?

loop_
_geom_hbond_atom_site_label_D
_geom_hbond_atom_site_label_H
_geom_hbond_atom_site_label_A
_geom_hbond_site_symmetry_A
_geom_hbond_distance_DH
_geom_hbond_distance_HA
_geom_hbond_distance_DA
_geom_hbond_angle_DHA
_geom_hbond_publ_flag
O7 H30 O7 2_567 1.226(4) 1.226(4) 2.453(4) 180 yes
